data_7251353
loop_
_publ_author_name
'Zhang, Xin'
'Kotoulas, Konstantinos T.'
'Bandaranayake, P.M. Anuththaara'
'Chathumalee, Dilani'
'Ehsan, Nuha'
'Huddleston, Patrick R.'
'Wallis, John D.'
'Perry, Carole Celia'

_publ_section_title
;
 Azothiophene-Based Molecular Switches: Influence of Substituent Position
 and Solvent Environment on Photophysical Behaviour
;
_journal_name_full 'Physical Chemistry Chemical Physics'
_journal_paper_doi 10.1039/D5CP03027G
_journal_year 2025
_chemical_formula_moiety 'C12 H10 N2 O4 S2'
_chemical_formula_sum 'C12 H10 N2 O4 S2'
_chemical_formula_weight 310.34
_chemical_name_common
;
Colourless polymorph
;
_chemical_name_systematic
;
2,2'-Bis(methoxycarbonyl)-3,3'-azothiophene
;
_space_group_crystal_system triclinic
_space_group_IT_number 2
_space_group_name_Hall '-P 1'
_space_group_name_H-M_alt 'P -1'
_atom_sites_solution_hydrogens geom
_atom_sites_solution_primary iterative
_audit_creation_date 2025-03-09
_audit_creation_method
;
Olex2 1.5
(compiled 2025.03.04 svn.red2d20d0 for OlexSys, GUI svn.r7181)
;
_audit_update_record
;
2025-06-06 deposited with the CCDC.	2025-11-25 downloaded from the CCDC.
;
_cell_angle_alpha 61.541(4)
_cell_angle_beta 87.776(3)
_cell_angle_gamma 87.828(3)
_cell_formula_units_Z 2
_cell_length_a 3.87346(11)
_cell_length_b 13.8361(6)
_cell_length_c 13.9032(6)
_cell_measurement_reflns_used 3644
_cell_measurement_temperature 119.99(10)
_cell_measurement_theta_max 79.0590
_cell_measurement_theta_min 3.5560
_cell_volume 654.43(5)
_computing_cell_refinement 'CrysAlisPro 1.171.43.115a (Rigaku OD, 2024)'
_computing_data_collection
;
CrysAlisPro system (CCD 43.115a 64-bit (release 15-03-2024))
;
_computing_data_reduction 'CrysAlisPro 1.171.43.115a (Rigaku OD, 2024)'
_computing_molecular_graphics 'Olex2 1.5 (Dolomanov et al., 2009)'
_computing_publication_material 'Olex2 1.5 (Dolomanov et al., 2009)'
_computing_structure_refinement 'SHELXL 2018/3 (Sheldrick, 2015)'
_computing_structure_solution 'olex2.solve 1.5 (Bourhis et al., 2015)'
_diffrn_ambient_environment N~2~
_diffrn_ambient_temperature 119.99(10)
_diffrn_detector 'Hybrid Pixel Array Detector'
_diffrn_detector_area_resol_mean 10.0000
_diffrn_detector_type 'HyPix-Arc 100'
_diffrn_measured_fraction_theta_full 0.966
_diffrn_measured_fraction_theta_max 0.873
_diffrn_measurement_device 'four-circle diffractometer'
_diffrn_measurement_device_type 'XtaLAB Synergy R, DW system, HyPix-Arc 100'
_diffrn_measurement_method '\w scans'
_diffrn_radiation_monochromator mirror
_diffrn_radiation_probe x-ray
_diffrn_radiation_type 'Cu K\a'
_diffrn_radiation_wavelength 1.54184
_diffrn_reflns_av_R_equivalents 0.0584
_diffrn_reflns_av_unetI/netI 0.0575
_diffrn_reflns_Laue_measured_fraction_full 0.966
_diffrn_reflns_Laue_measured_fraction_max 0.873
_diffrn_reflns_limit_h_max 4
_diffrn_reflns_limit_h_min -4
_diffrn_reflns_limit_k_max 16
_diffrn_reflns_limit_k_min -15
_diffrn_reflns_limit_l_max 17
_diffrn_reflns_limit_l_min -15
_diffrn_reflns_number 8998
_diffrn_reflns_point_group_measured_fraction_full 0.966
_diffrn_reflns_point_group_measured_fraction_max 0.873
_diffrn_reflns_theta_full 67.684
_diffrn_reflns_theta_max 79.568
_diffrn_reflns_theta_min 3.617
_diffrn_source 'Rotating-anode X-ray tube'
_diffrn_source_type 'Rigaku (Cu) X-ray Source'
_exptl_absorpt_coefficient_mu 3.846
_exptl_absorpt_correction_T_max 1.000
_exptl_absorpt_correction_T_min 0.398
_exptl_absorpt_correction_type gaussian
_exptl_absorpt_process_details
;
CrysAlisPro 1.171.43.115a (Rigaku Oxford Diffraction, 2024)
Numerical absorption correction based on gaussian integration over
a multifaceted crystal model
Empirical absorption correction using spherical harmonics,
implemented in SCALE3 ABSPACK scaling algorithm.
;
_exptl_crystal_colour colourless
_exptl_crystal_density_diffrn 1.575
_exptl_crystal_description 'thin plate'
_exptl_crystal_F_000 320
_exptl_crystal_recrystallization_method 'Re-crystallisation from solvent: THF'
_exptl_crystal_size_max 0.191
_exptl_crystal_size_mid 0.148
_exptl_crystal_size_min 0.043
_refine_diff_density_max 0.259
_refine_diff_density_min -0.368
_refine_diff_density_rms 0.067
_refine_ls_extinction_method none
_refine_ls_goodness_of_fit_ref 1.044
_refine_ls_hydrogen_treatment constr
_refine_ls_matrix_type full
_refine_ls_number_parameters 183
_refine_ls_number_reflns 2469
_refine_ls_number_restraints 0
_refine_ls_restrained_S_all 1.044
_refine_ls_R_factor_all 0.0542
_refine_ls_R_factor_gt 0.0437
_refine_ls_shift/su_max 0.000
_refine_ls_shift/su_mean 0.000
_refine_ls_structure_factor_coef Fsqd
_refine_ls_weighting_details 'w=1/[\s^2^(Fo^2^)+(0.0274P)^2^+0.5998P] where P=(Fo^2^+2Fc^2^)/3'
_refine_ls_weighting_scheme calc
_refine_ls_wR_factor_gt 0.0995
_refine_ls_wR_factor_ref 0.1060
_reflns_Friedel_coverage 0.000
_reflns_number_gt 2056
_reflns_number_total 2469
_reflns_threshold_expression 'I > 2\s(I)'
_cod_data_source_file d5cp03027g2.cif
_cod_data_source_block prhdiestercolourless
_cod_database_code 7251353
_shelx_shelxl_version_number 2018/3
_shelx_space_group_comment
;
The symmetry employed for this shelxl refinement is uniquely defined
by the following loop, which should always be used as a source of
symmetry information in preference to the above space-group names.
They are only intended as comments.
;
_shelx_estimated_absorpt_t_max 0.927
_shelx_estimated_absorpt_t_min 0.423
_olex2_refinement_description
;
1. Fixed Uiso
 At 1.2 times of:
  All C(H) groups
 At 1.5 times of:
  All C(H,H,H) groups
2.a Aromatic/amide H refined with riding coordinates:
 C3(H3), C4(H4), C13(H13), C14(H14)
2.b Idealised Me refined as rotating group:
 C6(H6A,H6B,H6C), C16(H16A,H16B,H16C)
;
_olex2_submission_special_instructions 'No special instructions were received'

loop_
_space_group_symop_operation_xyz
'x, y, z'
'-x, -y, -z'

loop_
_atom_site_label
_atom_site_type_symbol
_atom_site_fract_x
_atom_site_fract_y
_atom_site_fract_z
_atom_site_U_iso_or_equiv
_atom_site_adp_type
_atom_site_occupancy
_atom_site_site_symmetry_order
_atom_site_calc_flag
_atom_site_refinement_flags_posn
_atom_site_refinement_flags_adp
_atom_site_refinement_flags_occupancy
_atom_site_disorder_assembly
_atom_site_disorder_group
S1 S 0.37607(16) 0.77796(5) 0.45611(5) 0.02414(19) Uani 1 1 d . . . . .
S11 S 1.30069(16) 0.24028(5) 1.02048(5) 0.02591(19) Uani 1 1 d . . . . .
O1 O 0.5347(6) 0.75295(17) 0.74359(17) 0.0393(5) Uani 1 1 d . . . . .
O2 O 0.2745(5) 0.87809(15) 0.59169(15) 0.0299(4) Uani 1 1 d . . . . .
O11 O 0.9034(5) 0.24072(16) 0.76600(16) 0.0330(5) Uani 1 1 d . . . . .
O12 O 1.2253(5) 0.11892(15) 0.90491(15) 0.0287(4) Uani 1 1 d . . . . .
N1 N 0.8064(5) 0.55810(18) 0.72698(17) 0.0224(5) Uani 1 1 d . . . . .
N11 N 0.9189(5) 0.46424(18) 0.74317(17) 0.0229(5) Uani 1 1 d . . . . .
C1 C 0.5127(6) 0.7227(2) 0.5886(2) 0.0208(5) Uani 1 1 d . . . . .
C2 C 0.6704(6) 0.6207(2) 0.6215(2) 0.0203(5) Uani 1 1 d . . . . .
C3 C 0.6767(6) 0.5889(2) 0.5381(2) 0.0237(6) Uani 1 1 d . . . . .
H3 H 0.774003 0.521298 0.546587 0.028 Uiso 1 1 calc R U . . .
C4 C 0.5283(7) 0.6659(2) 0.4452(2) 0.0259(6) Uani 1 1 d . . . . .
H4 H 0.510654 0.658496 0.381075 0.031 Uiso 1 1 calc R U . . .
C5 C 0.4468(7) 0.7822(2) 0.6515(2) 0.0260(6) Uani 1 1 d . . . . .
C6 C 0.1917(8) 0.9418(3) 0.6474(3) 0.0353(7) Uani 1 1 d . . . . .
H6A H 0.053853 1.007037 0.599734 0.053 Uiso 1 1 calc R U . . .
H6B H 0.405766 0.964544 0.665375 0.053 Uiso 1 1 calc R U . . .
H6C H 0.059260 0.896882 0.714882 0.053 Uiso 1 1 calc R U . . .
C11 C 1.1304(6) 0.2908(2) 0.8927(2) 0.0227(6) Uani 1 1 d . . . . .
C12 C 1.0618(6) 0.4031(2) 0.8477(2) 0.0212(5) Uani 1 1 d . . . . .
C13 C 1.1572(7) 0.4463(2) 0.9171(2) 0.0259(6) Uani 1 1 d . . . . .
H13 H 1.132270 0.521717 0.898725 0.031 Uiso 1 1 calc R U . . .
C14 C 1.2881(7) 0.3673(2) 1.0127(2) 0.0273(6) Uani 1 1 d . . . . .
H14 H 1.364171 0.381222 1.069060 0.033 Uiso 1 1 calc R U . . .
C15 C 1.0691(6) 0.2184(2) 0.8452(2) 0.0239(6) Uani 1 1 d . . . . .
C16 C 1.1910(8) 0.0426(2) 0.8625(3) 0.0339(7) Uani 1 1 d . . . . .
H16A H 1.299229 0.072873 0.789346 0.051 Uiso 1 1 calc R U . . .
H16B H 0.945518 0.030697 0.858234 0.051 Uiso 1 1 calc R U . . .
H16C H 1.305031 -0.027577 0.911277 0.051 Uiso 1 1 calc R U . . .

loop_
_atom_site_aniso_label
_atom_site_aniso_U_11
_atom_site_aniso_U_22
_atom_site_aniso_U_33
_atom_site_aniso_U_23
_atom_site_aniso_U_13
_atom_site_aniso_U_12
S1 0.0274(3) 0.0202(4) 0.0200(3) -0.0056(3) -0.0036(2) 0.0011(3)
S11 0.0278(3) 0.0236(4) 0.0211(3) -0.0064(3) -0.0050(3) 0.0035(3)
O1 0.0638(14) 0.0280(12) 0.0273(11) -0.0142(9) -0.0170(10) 0.0176(10)
O2 0.0407(11) 0.0226(11) 0.0262(10) -0.0117(8) -0.0066(8) 0.0100(9)
O11 0.0441(11) 0.0265(12) 0.0277(11) -0.0120(9) -0.0122(9) 0.0054(9)
O12 0.0375(10) 0.0193(10) 0.0276(10) -0.0099(8) -0.0062(8) 0.0058(8)
N1 0.0221(11) 0.0203(13) 0.0216(11) -0.0073(10) -0.0014(9) 0.0007(9)
N11 0.0241(11) 0.0181(12) 0.0220(11) -0.0060(9) -0.0011(9) 0.0010(9)
C1 0.0223(12) 0.0174(14) 0.0185(12) -0.0051(11) -0.0016(10) -0.0012(10)
C2 0.0197(12) 0.0177(14) 0.0209(13) -0.0070(11) 0.0000(10) -0.0020(10)
C3 0.0260(13) 0.0199(15) 0.0241(14) -0.0096(11) 0.0005(11) -0.0022(11)
C4 0.0293(14) 0.0268(16) 0.0208(13) -0.0106(12) -0.0007(11) -0.0020(12)
C5 0.0299(14) 0.0186(15) 0.0257(14) -0.0076(12) -0.0014(11) 0.0009(11)
C6 0.0399(16) 0.0302(18) 0.0401(18) -0.0206(15) -0.0047(14) 0.0087(13)
C11 0.0213(12) 0.0229(15) 0.0189(13) -0.0062(11) -0.0022(10) 0.0028(11)
C12 0.0214(12) 0.0200(15) 0.0178(12) -0.0055(11) 0.0000(10) 0.0018(10)
C13 0.0287(14) 0.0229(15) 0.0248(14) -0.0104(12) -0.0019(11) 0.0019(11)
C14 0.0295(14) 0.0271(16) 0.0247(14) -0.0119(12) -0.0031(11) 0.0027(12)
C15 0.0239(13) 0.0191(15) 0.0230(13) -0.0057(11) 0.0021(11) 0.0009(11)
C16 0.0400(16) 0.0217(16) 0.0396(17) -0.0146(14) -0.0010(13) 0.0026(13)

loop_
_atom_type_symbol
_atom_type_description
_atom_type_scat_dispersion_real
_atom_type_scat_dispersion_imag
_atom_type_scat_source
C C 0.0181 0.0091 'International Tables Vol C Tables 4.2.6.8 and 6.1.1.4'
H H 0.0000 0.0000 'International Tables Vol C Tables 4.2.6.8 and 6.1.1.4'
N N 0.0311 0.0180 'International Tables Vol C Tables 4.2.6.8 and 6.1.1.4'
O O 0.0492 0.0322 'International Tables Vol C Tables 4.2.6.8 and 6.1.1.4'
S S 0.3331 0.5567 'International Tables Vol C Tables 4.2.6.8 and 6.1.1.4'

loop_
_geom_angle_atom_site_label_1
_geom_angle_atom_site_label_2
_geom_angle_atom_site_label_3
_geom_angle
_geom_angle_site_symmetry_1
_geom_angle_site_symmetry_3
_geom_angle_publ_flag
C4 S1 C1 91.88(13) . . ?
C14 S11 C11 92.17(13) . . ?
C5 O2 C6 115.2(2) . . ?
C15 O12 C16 114.7(2) . . ?
N11 N1 C2 112.1(2) . . ?
N1 N11 C12 111.8(2) . . ?
C2 C1 S1 110.84(19) . . ?
C2 C1 C5 128.9(2) . . ?
C5 C1 S1 120.2(2) . . ?
N1 C2 C3 125.5(2) . . ?
C1 C2 N1 122.1(2) . . ?
C1 C2 C3 112.4(2) . . ?
C2 C3 H3 123.8 . . ?
C4 C3 C2 112.3(2) . . ?
C4 C3 H3 123.8 . . ?
S1 C4 H4 123.7 . . ?
C3 C4 S1 112.5(2) . . ?
C3 C4 H4 123.7 . . ?
O1 C5 O2 122.7(2) . . ?
O1 C5 C1 126.3(3) . . ?
O2 C5 C1 111.1(2) . . ?
O2 C6 H6A 109.5 . . ?
O2 C6 H6B 109.5 . . ?
O2 C6 H6C 109.5 . . ?
H6A C6 H6B 109.5 . . ?
H6A C6 H6C 109.5 . . ?
H6B C6 H6C 109.5 . . ?
C12 C11 S11 110.49(19) . . ?
C12 C11 C15 128.2(2) . . ?
C15 C11 S11 121.3(2) . . ?
N11 C12 C13 125.6(2) . . ?
C11 C12 N11 121.6(2) . . ?
C11 C12 C13 112.7(2) . . ?
C12 C13 H13 123.9 . . ?
C14 C13 C12 112.1(3) . . ?
C14 C13 H13 123.9 . . ?
S11 C14 H14 123.7 . . ?
C13 C14 S11 112.5(2) . . ?
C13 C14 H14 123.7 . . ?
O11 C15 O12 123.1(2) . . ?
O11 C15 C11 126.5(3) . . ?
O12 C15 C11 110.3(2) . . ?
O12 C16 H16A 109.5 . . ?
O12 C16 H16B 109.5 . . ?
O12 C16 H16C 109.5 . . ?
H16A C16 H16B 109.5 . . ?
H16A C16 H16C 109.5 . . ?
H16B C16 H16C 109.5 . . ?

loop_
_geom_bond_atom_site_label_1
_geom_bond_atom_site_label_2
_geom_bond_distance
_geom_bond_site_symmetry_2
_geom_bond_publ_flag
S1 C1 1.721(3) . ?
S1 C4 1.709(3) . ?
S11 C11 1.719(3) . ?
S11 C14 1.708(3) . ?
O1 C5 1.203(3) . ?
O2 C5 1.350(3) . ?
O2 C6 1.445(3) . ?
O11 C15 1.199(3) . ?
O12 C15 1.356(3) . ?
O12 C16 1.446(3) . ?
N1 N11 1.270(3) . ?
N1 C2 1.411(3) . ?
N11 C12 1.411(3) . ?
C1 C2 1.383(4) . ?
C1 C5 1.470(4) . ?
C2 C3 1.423(3) . ?
C3 H3 0.9500 . ?
C3 C4 1.354(4) . ?
C4 H4 0.9500 . ?
C6 H6A 0.9800 . ?
C6 H6B 0.9800 . ?
C6 H6C 0.9800 . ?
C11 C12 1.390(4) . ?
C11 C15 1.467(4) . ?
C12 C13 1.421(4) . ?
C13 H13 0.9500 . ?
C13 C14 1.358(4) . ?
C14 H14 0.9500 . ?
C16 H16A 0.9800 . ?
C16 H16B 0.9800 . ?
C16 H16C 0.9800 . ?

loop_
_geom_torsion_atom_site_label_1
_geom_torsion_atom_site_label_2
_geom_torsion_atom_site_label_3
_geom_torsion_atom_site_label_4
_geom_torsion
_geom_torsion_site_symmetry_1
_geom_torsion_site_symmetry_2
_geom_torsion_site_symmetry_3
_geom_torsion_site_symmetry_4
_geom_torsion_publ_flag
S1 C1 C2 N1 179.82(18) . . . . ?
S1 C1 C2 C3 -0.2(3) . . . . ?
S1 C1 C5 O1 -178.6(2) . . . . ?
S1 C1 C5 O2 0.4(3) . . . . ?
S11 C11 C12 N11 -179.72(17) . . . . ?
S11 C11 C12 C13 1.5(3) . . . . ?
S11 C11 C15 O11 167.2(2) . . . . ?
S11 C11 C15 O12 -12.1(3) . . . . ?
N1 N11 C12 C11 165.6(2) . . . . ?
N1 N11 C12 C13 -15.8(3) . . . . ?
N1 C2 C3 C4 -179.7(2) . . . . ?
N11 N1 C2 C1 175.6(2) . . . . ?
N11 N1 C2 C3 -4.4(3) . . . . ?
N11 C12 C13 C14 -179.9(2) . . . . ?
C1 S1 C4 C3 0.2(2) . . . . ?
C1 C2 C3 C4 0.3(3) . . . . ?
C2 N1 N11 C12 178.62(19) . . . . ?
C2 C1 C5 O1 3.3(5) . . . . ?
C2 C1 C5 O2 -177.7(2) . . . . ?
C2 C3 C4 S1 -0.3(3) . . . . ?
C4 S1 C1 C2 0.01(19) . . . . ?
C4 S1 C1 C5 -178.4(2) . . . . ?
C5 C1 C2 N1 -2.0(4) . . . . ?
C5 C1 C2 C3 178.0(2) . . . . ?
C6 O2 C5 O1 -2.1(4) . . . . ?
C6 O2 C5 C1 178.9(2) . . . . ?
C11 S11 C14 C13 0.4(2) . . . . ?
C11 C12 C13 C14 -1.2(3) . . . . ?
C12 C11 C15 O11 -11.5(4) . . . . ?
C12 C11 C15 O12 169.2(2) . . . . ?
C12 C13 C14 S11 0.3(3) . . . . ?
C14 S11 C11 C12 -1.10(19) . . . . ?
C14 S11 C11 C15 180.0(2) . . . . ?
C15 C11 C12 N11 -0.9(4) . . . . ?
C15 C11 C12 C13 -179.7(2) . . . . ?
C16 O12 C15 O11 2.9(4) . . . . ?
C16 O12 C15 C11 -177.8(2) . . . . ?
